data_4072937
loop_
_publ_author_name
'Chauhan, Ashok K. S.'
'Singh, Puspendra'
'Kumar, Arun'
'Srivastava, Ramesh C.'
'Butcher, Ray J.'
'Duthie, Andrew'

_publ_section_title
;
 Room-Temperature Insertion of Elemental Tellurium into the Csp3&#x2212;Br
 and &#x2212;I Bonds of \a-Bromo- and \a-Iodopinacolone
;
_journal_issue 8
_journal_name_full Organometallics
_journal_page_first 1955
_journal_paper_doi 10.1021/om061144a
_journal_volume 26
_journal_year 2007
_chemical_formula_moiety 'C15 H22 Br2 O Te'
_chemical_formula_sum 'C15 H22 Br2 O Te'
_chemical_formula_weight 505.75
_chemical_name_systematic
;
 ?
;
_space_group_IT_number 2
_symmetry_cell_setting triclinic
_symmetry_space_group_name_Hall '-P 1'
_symmetry_space_group_name_H-M 'P -1'
_atom_sites_solution_hydrogens geom
_atom_sites_solution_primary direct
_atom_sites_solution_secondary difmap
_audit_creation_method SHELXL-97
_cell_angle_alpha 72.785(3)
_cell_angle_beta 81.713(6)
_cell_angle_gamma 85.755(6)
_cell_formula_units_Z 2
_cell_length_a 8.683(2)
_cell_length_b 9.604(2)
_cell_length_c 11.030(2)
_cell_measurement_reflns_used 2
_cell_measurement_temperature 93(2)
_cell_measurement_theta_max 28.38
_cell_measurement_theta_min 1.95
_cell_volume 868.9(3)
_computing_cell_refinement 'SAINT (Bruker, 2000)'
_computing_data_collection 'SMART (Bruker, 2000)'
_computing_data_reduction 'SAINT (Bruker, 2000)'
_computing_molecular_graphics 'DIAMOND (Bergerhoff et al., 1996)'
_computing_publication_material 'SHELXL97 (Sheldrick, 1997)'
_computing_structure_refinement 'SHELXL97 (Sheldrick, 1997)'
_computing_structure_solution 'SHELXS97 (Sheldrick, 1997)'
_diffrn_ambient_temperature 93(2)
_diffrn_measured_fraction_theta_full 0.955
_diffrn_measured_fraction_theta_max 0.955
_diffrn_measurement_device_type 'Bruker P4'
_diffrn_measurement_method '\w scans'
_diffrn_radiation_monochromator graphite
_diffrn_radiation_source 'fine-focus sealed tube'
_diffrn_radiation_type MoK\a
_diffrn_radiation_wavelength 0.71073
_diffrn_reflns_av_R_equivalents 0.0000
_diffrn_reflns_av_sigmaI/netI 0.0645
_diffrn_reflns_limit_h_max 10
_diffrn_reflns_limit_h_min -10
_diffrn_reflns_limit_k_max 11
_diffrn_reflns_limit_k_min -10
_diffrn_reflns_limit_l_max 13
_diffrn_reflns_limit_l_min 0
_diffrn_reflns_number 2933
_diffrn_reflns_theta_full 25.00
_diffrn_reflns_theta_max 25.00
_diffrn_reflns_theta_min 1.95
_exptl_absorpt_coefficient_mu 6.302
_exptl_absorpt_correction_T_max 1.000
_exptl_absorpt_correction_T_min 0.356
_exptl_absorpt_correction_type multi-scan
_exptl_absorpt_process_details 'SADABS (Bruker, 2000)'
_exptl_crystal_colour Colorless
_exptl_crystal_density_diffrn 1.933
_exptl_crystal_density_method 'not measured'
_exptl_crystal_description Plate
_exptl_crystal_F_000 484
_exptl_crystal_size_max 0.78
_exptl_crystal_size_mid 0.65
_exptl_crystal_size_min 0.14
_refine_diff_density_max 2.298
_refine_diff_density_min -3.147
_refine_diff_density_rms 0.269
_refine_ls_extinction_method none
_refine_ls_goodness_of_fit_ref 1.008
_refine_ls_hydrogen_treatment constr
_refine_ls_matrix_type full
_refine_ls_number_parameters 172
_refine_ls_number_reflns 2933
_refine_ls_number_restraints 0
_refine_ls_restrained_S_all 1.008
_refine_ls_R_factor_all 0.0630
_refine_ls_R_factor_gt 0.0561
_refine_ls_shift/su_max 0.001
_refine_ls_shift/su_mean 0.000
_refine_ls_structure_factor_coef Fsqd
_refine_ls_weighting_details 'calc w=1/[\s^2^(Fo^2^)+(0.0880P)^2^+7.7399P] where P=(Fo^2^+2Fc^2^)/3'
_refine_ls_weighting_scheme calc
_refine_ls_wR_factor_gt 0.1499
_refine_ls_wR_factor_ref 0.1536
_reflns_number_gt 2564
_reflns_number_total 2933
_reflns_threshold_expression >2sigma(I)
_cod_data_source_file om061144asi20070213_024116.cif
_cod_data_source_block Compound_3b
_cod_depositor_comments
;
The following automatic conversions were performed:

'_symmetry_cell_setting' value 'Triclinic' changed to 'triclinic'
according to /home/saulius/struct/CIF-dictionaries/cif_core.dic
dictionary named 'cif_core.dic' version 2.4.1 from 2010-06-29.

Automatic conversion script
Id: cif_fix_values 1715 2011-07-08 13:25:40Z adriana 
;
_cod_database_code 4072937

loop_
_symmetry_equiv_pos_as_xyz
'x, y, z'
'-x, -y, -z'

loop_
_atom_site_label
_atom_site_type_symbol
_atom_site_fract_x
_atom_site_fract_y
_atom_site_fract_z
_atom_site_U_iso_or_equiv
_atom_site_adp_type
_atom_site_occupancy
_atom_site_symmetry_multiplicity
_atom_site_calc_flag
_atom_site_refinement_flags
C1 C 0.5333(9) 0.2587(9) 0.7116(7) 0.0141(16) Uani 1 1 d .
H1A H 0.5675 0.3429 0.6378 0.017 Uiso 1 1 calc R
H1B H 0.5942 0.2537 0.7821 0.017 Uiso 1 1 calc R
C2 C 0.5543(9) 0.1199(9) 0.6743(6) 0.0130(16) Uani 1 1 d .
C3 C 0.7151(9) 0.0873(9) 0.6064(7) 0.0150(17) Uani 1 1 d .
C4 C 0.8467(10) 0.1381(11) 0.6629(8) 0.024(2) Uani 1 1 d .
H4A H 0.8321 0.2427 0.6538 0.035 Uiso 1 1 calc R
H4B H 0.9477 0.1197 0.6169 0.035 Uiso 1 1 calc R
H4C H 0.8434 0.0841 0.7538 0.035 Uiso 1 1 calc R
C5 C 0.7355(10) -0.0747(10) 0.6196(8) 0.0222(19) Uani 1 1 d .
H5A H 0.8378 -0.0944 0.5761 0.033 Uiso 1 1 calc R
H5B H 0.6538 -0.1047 0.5808 0.033 Uiso 1 1 calc R
H5C H 0.7282 -0.1297 0.7105 0.033 Uiso 1 1 calc R
C6 C 0.7177(11) 0.1751(10) 0.4648(7) 0.0216(19) Uani 1 1 d .
H6A H 0.7045 0.2794 0.4577 0.032 Uiso 1 1 calc R
H6B H 0.6327 0.1450 0.4296 0.032 Uiso 1 1 calc R
H6C H 0.8175 0.1569 0.4170 0.032 Uiso 1 1 calc R
C7 C 0.2466(9) 0.4834(8) 0.8096(7) 0.0095(15) Uani 1 1 d .
C8 C 0.0891(9) 0.5282(9) 0.8178(7) 0.0124(16) Uani 1 1 d .
C9 C 0.0458(9) 0.6573(9) 0.8491(7) 0.0158(17) Uani 1 1 d .
H9 H -0.0610 0.6874 0.8560 0.019 Uiso 1 1 calc R
C10 C 0.1552(10) 0.7429(9) 0.8705(7) 0.0149(17) Uani 1 1 d .
C11 C 0.3116(9) 0.6942(9) 0.8630(7) 0.0119(16) Uani 1 1 d .
H11 H 0.3871 0.7516 0.8784 0.014 Uiso 1 1 calc R
C12 C 0.3600(9) 0.5672(9) 0.8346(6) 0.0107(16) Uani 1 1 d .
C13 C -0.0382(9) 0.4442(9) 0.7919(8) 0.0182(18) Uani 1 1 d .
H13A H -0.1390 0.4950 0.8031 0.027 Uiso 1 1 calc R
H13B H -0.0411 0.3458 0.8520 0.027 Uiso 1 1 calc R
H13C H -0.0165 0.4377 0.7040 0.027 Uiso 1 1 calc R
C14 C 0.1099(10) 0.8840(9) 0.8991(9) 0.0215(19) Uani 1 1 d .
H14A H 0.2026 0.9276 0.9117 0.032 Uiso 1 1 calc R
H14B H 0.0348 0.8664 0.9769 0.032 Uiso 1 1 calc R
H14C H 0.0625 0.9506 0.8273 0.032 Uiso 1 1 calc R
C15 C 0.5299(9) 0.5257(9) 0.8302(7) 0.0138(16) Uani 1 1 d .
H15A H 0.5482 0.4328 0.8097 0.021 Uiso 1 1 calc R
H15B H 0.5632 0.5155 0.9137 0.021 Uiso 1 1 calc R
H15C H 0.5895 0.6016 0.7644 0.021 Uiso 1 1 calc R
O1 O 0.4472(7) 0.0366(6) 0.6955(5) 0.0194(13) Uani 1 1 d .
Br1 Br 0.35043(9) 0.15858(9) 1.01172(7) 0.0157(2) Uani 1 1 d .
Br2 Br 0.26141(10) 0.40338(9) 0.52418(7) 0.0195(3) Uani 1 1 d .
Te Te 0.28900(5) 0.27910(5) 0.77214(4) 0.0106(2) Uani 1 1 d .

loop_
_atom_site_aniso_label
_atom_site_aniso_U_11
_atom_site_aniso_U_22
_atom_site_aniso_U_33
_atom_site_aniso_U_23
_atom_site_aniso_U_13
_atom_site_aniso_U_12
C1 0.013(4) 0.019(4) 0.008(3) -0.001(3) 0.001(3) -0.002(3)
C2 0.014(4) 0.015(4) 0.005(3) 0.005(3) 0.000(3) -0.005(3)
C3 0.016(4) 0.022(5) 0.009(3) -0.007(3) -0.001(3) 0.001(3)
C4 0.012(4) 0.035(5) 0.026(4) -0.014(4) 0.001(4) -0.003(4)
C5 0.024(5) 0.023(5) 0.017(4) -0.005(4) 0.003(4) 0.004(4)
C6 0.027(5) 0.028(5) 0.007(3) -0.003(4) 0.005(3) -0.007(4)
C7 0.013(4) 0.006(4) 0.010(3) -0.004(3) 0.000(3) 0.001(3)
C8 0.010(4) 0.019(4) 0.008(3) -0.003(3) -0.002(3) 0.000(3)
C9 0.009(4) 0.026(5) 0.012(3) -0.006(3) -0.002(3) 0.004(3)
C10 0.018(4) 0.015(4) 0.011(3) 0.000(3) -0.004(3) -0.002(3)
C11 0.012(4) 0.018(4) 0.008(3) -0.007(3) -0.002(3) -0.008(3)
C12 0.009(4) 0.017(4) 0.006(3) -0.003(3) 0.001(3) -0.004(3)
C13 0.012(4) 0.019(4) 0.025(4) -0.007(4) -0.004(3) -0.004(3)
C14 0.017(4) 0.019(5) 0.033(5) -0.015(4) -0.003(4) 0.000(4)
C15 0.010(4) 0.015(4) 0.020(4) -0.011(3) -0.002(3) 0.001(3)
O1 0.020(3) 0.017(3) 0.025(3) -0.014(3) 0.003(3) -0.006(3)
Br1 0.0152(4) 0.0183(5) 0.0137(4) -0.0038(3) -0.0023(3) -0.0028(3)
Br2 0.0250(5) 0.0231(5) 0.0118(4) -0.0063(4) -0.0020(3) -0.0047(4)
Te 0.0093(3) 0.0132(3) 0.0109(3) -0.0060(2) 0.0004(2) -0.0032(2)

loop_
_atom_type_symbol
_atom_type_description
_atom_type_scat_dispersion_real
_atom_type_scat_dispersion_imag
_atom_type_scat_source
C C 0.0033 0.0016 'International Tables Vol C Tables 4.2.6.8 and 6.1.1.4'
H H 0.0000 0.0000 'International Tables Vol C Tables 4.2.6.8 and 6.1.1.4'
O O 0.0106 0.0060 'International Tables Vol C Tables 4.2.6.8 and 6.1.1.4'
Br Br -0.2901 2.4595 'International Tables Vol C Tables 4.2.6.8 and 6.1.1.4'
Te Te -0.5308 1.6751 'International Tables Vol C Tables 4.2.6.8 and 6.1.1.4'

loop_
_geom_angle_atom_site_label_1
_geom_angle_atom_site_label_2
_geom_angle_atom_site_label_3
_geom_angle
C2 C1 Te 105.4(5)
C2 C1 H1A 110.7
Te C1 H1A 110.7
C2 C1 H1B 110.7
Te C1 H1B 110.7
H1A C1 H1B 108.8
O1 C2 C1 121.1(7)
O1 C2 C3 121.3(7)
C1 C2 C3 117.5(7)
C5 C3 C2 110.0(7)
C5 C3 C6 110.3(6)
C2 C3 C6 106.3(6)
C5 C3 C4 110.3(7)
C2 C3 C4 110.5(6)
C6 C3 C4 109.4(7)
C3 C4 H4A 109.5
C3 C4 H4B 109.5
H4A C4 H4B 109.5
C3 C4 H4C 109.5
H4A C4 H4C 109.5
H4B C4 H4C 109.5
C3 C5 H5A 109.5
C3 C5 H5B 109.5
H5A C5 H5B 109.5
C3 C5 H5C 109.5
H5A C5 H5C 109.5
H5B C5 H5C 109.5
C3 C6 H6A 109.5
C3 C6 H6B 109.5
H6A C6 H6B 109.5
C3 C6 H6C 109.5
H6A C6 H6C 109.5
H6B C6 H6C 109.5
C8 C7 C12 120.5(7)
C8 C7 Te 113.7(6)
C12 C7 Te 125.6(6)
C7 C8 C9 118.9(7)
C7 C8 C13 123.3(7)
C9 C8 C13 117.8(7)
C10 C9 C8 121.5(7)
C10 C9 H9 119.2
C8 C9 H9 119.2
C9 C10 C11 118.2(8)
C9 C10 C14 121.6(8)
C11 C10 C14 120.2(7)
C12 C11 C10 122.6(7)
C12 C11 H11 118.7
C10 C11 H11 118.7
C11 C12 C7 118.2(7)
C11 C12 C15 117.9(7)
C7 C12 C15 123.8(7)
C8 C13 H13A 109.5
C8 C13 H13B 109.5
H13A C13 H13B 109.5
C8 C13 H13C 109.5
H13A C13 H13C 109.5
H13B C13 H13C 109.5
C10 C14 H14A 109.5
C10 C14 H14B 109.5
H14A C14 H14B 109.5
C10 C14 H14C 109.5
H14A C14 H14C 109.5
H14B C14 H14C 109.5
C12 C15 H15A 109.5
C12 C15 H15B 109.5
H15A C15 H15B 109.5
C12 C15 H15C 109.5
H15A C15 H15C 109.5
H15B C15 H15C 109.5
C7 Te C1 107.7(3)
C7 Te Br1 89.83(19)
C1 Te Br1 87.6(2)
C7 Te Br2 90.78(19)
C1 Te Br2 86.1(2)
Br1 Te Br2 173.64(3)

loop_
_geom_bond_atom_site_label_1
_geom_bond_atom_site_label_2
_geom_bond_distance
C1 C2 1.499(11)
C1 Te 2.143(8)
C1 H1A 0.9900
C1 H1B 0.9900
C2 O1 1.223(10)
C2 C3 1.543(11)
C3 C5 1.519(12)
C3 C6 1.537(10)
C3 C4 1.549(11)
C4 H4A 0.9800
C4 H4B 0.9800
C4 H4C 0.9800
C5 H5A 0.9800
C5 H5B 0.9800
C5 H5C 0.9800
C6 H6A 0.9800
C6 H6B 0.9800
C6 H6C 0.9800
C7 C8 1.401(11)
C7 C12 1.421(10)
C7 Te 2.118(7)
C8 C9 1.395(12)
C8 C13 1.521(11)
C9 C10 1.388(12)
C9 H9 0.9500
C10 C11 1.403(11)
C10 C14 1.493(12)
C11 C12 1.369(11)
C11 H11 0.9500
C12 C15 1.498(10)
C13 H13A 0.9800
C13 H13B 0.9800
C13 H13C 0.9800
C14 H14A 0.9800
C14 H14B 0.9800
C14 H14C 0.9800
C15 H15A 0.9800
C15 H15B 0.9800
C15 H15C 0.9800
Br1 Te 2.6667(10)
Br2 Te 2.6787(10)

loop_
_geom_torsion_atom_site_label_1
_geom_torsion_atom_site_label_2
_geom_torsion_atom_site_label_3
_geom_torsion_atom_site_label_4
_geom_torsion
Te C1 C2 O1 -8.3(8)
Te C1 C2 C3 170.7(5)
O1 C2 C3 C5 -21.7(10)
C1 C2 C3 C5 159.3(6)
O1 C2 C3 C6 97.7(8)
C1 C2 C3 C6 -81.3(8)
O1 C2 C3 C4 -143.8(8)
C1 C2 C3 C4 37.2(9)
C12 C7 C8 C9 0.9(10)
Te C7 C8 C9 176.5(5)
C12 C7 C8 C13 179.8(7)
Te C7 C8 C13 -4.6(9)
C7 C8 C9 C10 0.9(11)
C13 C8 C9 C10 -178.1(7)
C8 C9 C10 C11 -1.6(11)
C8 C9 C10 C14 177.6(7)
C9 C10 C11 C12 0.6(11)
C14 C10 C11 C12 -178.6(7)
C10 C11 C12 C7 1.1(10)
C10 C11 C12 C15 -179.6(7)
C8 C7 C12 C11 -1.9(10)
Te C7 C12 C11 -176.9(5)
C8 C7 C12 C15 178.8(7)
Te C7 C12 C15 3.8(10)
C8 C7 Te C1 164.4(5)
C12 C7 Te C1 -20.3(7)
C8 C7 Te Br1 -108.1(5)
C12 C7 Te Br1 67.2(6)
C8 C7 Te Br2 78.2(5)
C12 C7 Te Br2 -106.5(6)
C2 C1 Te C7 -174.7(4)
C2 C1 Te Br1 96.3(4)
C2 C1 Te Br2 -85.1(4)
